data_7059451
loop_
_publ_author_name
'Chaudhari, K. R.'
'Kunwar, A.'
'Bhuvanesh, N.'
'Dey, S.'

_publ_section_title
;
 Synthesis and anti-proliferative activities of amine capped Pd and Pt
 macrocycles of 4,4&#x2032;-dipyridylselenides
;
_journal_issue 18
_journal_name_full 'New Journal of Chemistry'
_journal_page_first 7329
_journal_page_last 7337
_journal_paper_doi 10.1039/C9NJ06052A
_journal_volume 44
_journal_year 2020
_chemical_formula_moiety 'C32 H48 N8 Pd2 Se4, 4(C F3 O3 S)'
_chemical_formula_sum 'C36 H48 F12 N8 O12 Pd2 S4 Se4'
_chemical_formula_weight 1669.70
_space_group_crystal_system monoclinic
_space_group_IT_number 14
_space_group_name_Hall '-P 2ybc'
_space_group_name_H-M_alt 'P 1 21/c 1'
_atom_sites_solution_hydrogens geom
_audit_creation_date 2018-07-03
_audit_creation_method
;
Olex2 1.2
(compiled 2018.05.29 svn.r3508 for OlexSys, GUI svn.r5506)
;
_audit_update_record
;
2019-10-31 deposited with the CCDC.	2020-03-30 downloaded from the CCDC.
;
_cell_angle_alpha 90
_cell_angle_beta 111.499(2)
_cell_angle_gamma 90
_cell_formula_units_Z 2
_cell_length_a 12.0288(6)
_cell_length_b 18.0203(10)
_cell_length_c 15.7595(8)
_cell_measurement_reflns_used 9955
_cell_measurement_temperature 110.0
_cell_measurement_theta_max 27.507
_cell_measurement_theta_min 2.654
_cell_volume 3178.4(3)
_computing_cell_refinement 'SAINT v8.37A (Bruker, 2015)'
_computing_data_reduction 'SAINT v8.37A (Bruker, 2015)'
_computing_molecular_graphics 'Olex2 (Dolomanov et al., 2009)'
_computing_publication_material 'Olex2 (Dolomanov et al., 2009)'
_computing_structure_refinement 'XL (Sheldrick, 2008)'
_computing_structure_solution 'SHELXT 2014/4 (Sheldrick, 2014)'
_diffrn_ambient_temperature 110.0
_diffrn_measured_fraction_theta_full 0.999
_diffrn_measured_fraction_theta_max 0.999
_diffrn_measurement_device_type 'Bruker APEX-II CCD'
_diffrn_measurement_method '\f and \w scans'
_diffrn_radiation_type MoK\a
_diffrn_radiation_wavelength 0.71073
_diffrn_reflns_av_R_equivalents 0.0520
_diffrn_reflns_av_unetI/netI 0.0341
_diffrn_reflns_Laue_measured_fraction_full 0.999
_diffrn_reflns_Laue_measured_fraction_max 0.999
_diffrn_reflns_limit_h_max 13
_diffrn_reflns_limit_h_min -14
_diffrn_reflns_limit_k_max 21
_diffrn_reflns_limit_k_min -21
_diffrn_reflns_limit_l_max 18
_diffrn_reflns_limit_l_min -18
_diffrn_reflns_number 44044
_diffrn_reflns_point_group_measured_fraction_full 0.999
_diffrn_reflns_point_group_measured_fraction_max 0.999
_diffrn_reflns_theta_full 24.997
_diffrn_reflns_theta_max 24.997
_diffrn_reflns_theta_min 2.160
_diffrn_standards_number 0
_exptl_absorpt_coefficient_mu 3.077
_exptl_absorpt_correction_T_max 0.7456
_exptl_absorpt_correction_T_min 0.5897
_exptl_absorpt_correction_type multi-scan
_exptl_absorpt_process_details
'SADABS-2016/2 (Bruker,2016/2) was used for absorption correction. wR2(int) was 0.0911 before and 0.0676 after correction. The Ratio of minimum to maximum transmission is 0.7909. The \l/2 correction factor is Not present.'
_exptl_crystal_colour red
_exptl_crystal_colour_primary red
_exptl_crystal_density_diffrn 1.745
_exptl_crystal_description block
_exptl_crystal_F_000 1632
_exptl_crystal_size_max 0.185
_exptl_crystal_size_mid 0.164
_exptl_crystal_size_min 0.066
_refine_diff_density_max 0.918
_refine_diff_density_min -0.840
_refine_diff_density_rms 0.140
_refine_ls_extinction_method none
_refine_ls_goodness_of_fit_ref 1.125
_refine_ls_hydrogen_treatment constr
_refine_ls_matrix_type full
_refine_ls_number_parameters 356
_refine_ls_number_reflns 5593
_refine_ls_number_restraints 0
_refine_ls_restrained_S_all 1.125
_refine_ls_R_factor_all 0.0564
_refine_ls_R_factor_gt 0.0428
_refine_ls_shift/su_max 0.002
_refine_ls_shift/su_mean 0.000
_refine_ls_structure_factor_coef Fsqd
_refine_ls_weighting_details 'w=1/[\s^2^(Fo^2^)+20.8380P] where P=(Fo^2^+2Fc^2^)/3'
_refine_ls_weighting_scheme calc
_refine_ls_wR_factor_gt 0.0747
_refine_ls_wR_factor_ref 0.0808
_reflns_Friedel_coverage 0.000
_reflns_number_gt 4545
_reflns_number_total 5593
_reflns_threshold_expression 'I > 2\s(I)'
_cod_data_source_file c9nj06052a2.cif
_cod_data_source_block sd69
_cod_depositor_comments
;Adding full bibliography for 7059451--7059452.cif.

 Adding full bibliography for 7059451--7059452.cif.
;
_cod_database_code 7059451
_shelx_shelxl_version_number 2018/3
_shelx_space_group_comment
;
The symmetry employed for this shelxl refinement is uniquely defined
by the following loop, which should always be used as a source of
symmetry information in preference to the above space-group names.
They are only intended as comments.
;
_shelx_estimated_absorpt_t_max 0.823
_shelx_estimated_absorpt_t_min 0.600
_olex2_refinement_description
;
1. Fixed Uiso
 At 1.2 times of:
  All C(H) groups, All C(H,H) groups
 At 1.5 times of:
  All C(H,H,H) groups
2.a Secondary CH2 refined with riding coordinates:
 C1(H1A,H1B), C2(H2A,H2B)
2.b Aromatic/amide H refined with riding coordinates:
 C7(H7), C8(H8), C10(H10), C11(H11), C12(H12), C13(H13), C15(H15), C16(H16)
2.c Idealised Me refined as rotating group:
 C3(H3A,H3B,H3C), C4(H4A,H4B,H4C), C5(H5A,H5B,H5C), C6(H6A,H6B,H6C)
;
_olex2_submission_special_instructions 'No special instructions were received'

loop_
_space_group_symop_operation_xyz
'x, y, z'
'-x, y+1/2, -z+1/2'
'-x, -y, -z'
'x, -y-1/2, z-1/2'

loop_
_atom_site_label
_atom_site_type_symbol
_atom_site_fract_x
_atom_site_fract_y
_atom_site_fract_z
_atom_site_U_iso_or_equiv
_atom_site_adp_type
_atom_site_occupancy
_atom_site_site_symmetry_order
_atom_site_calc_flag
_atom_site_refinement_flags_posn
_atom_site_refinement_flags_adp
_atom_site_refinement_flags_occupancy
_atom_site_disorder_assembly
_atom_site_disorder_group
Pd1 Pd 0.79066(3) 0.86241(2) 0.80580(3) 0.01303(10) Uani 1 1 d . . . . .
Se1 Se 0.86235(4) 1.04627(3) 0.45927(3) 0.01802(13) Uani 1 1 d . . . . .
Se2 Se 0.21110(4) 0.83630(3) 0.53610(4) 0.01991(13) Uani 1 1 d . . . . .
N1 N 0.9664(3) 0.8752(2) 0.8910(3) 0.0167(9) Uani 1 1 d . . . . .
N2 N 0.7681(4) 0.8064(2) 0.9128(3) 0.0189(10) Uani 1 1 d . . . . .
N3 N 0.8148(3) 0.9191(2) 0.7022(3) 0.0158(9) Uani 1 1 d . . . . .
N4 N 0.6153(3) 0.8535(2) 0.7247(3) 0.0161(9) Uani 1 1 d . . . . .
C1 C 0.9703(6) 0.8541(5) 0.9841(4) 0.050(2) Uani 1 1 d . . . . .
H1A H 1.052765 0.839103 1.022097 0.060 Uiso 1 1 calc R . . . .
H1B H 0.949411 0.897967 1.013021 0.060 Uiso 1 1 calc R . . . .
C2 C 0.8909(5) 0.7953(5) 0.9815(4) 0.049(2) Uani 1 1 d . . . . .
H2A H 0.886142 0.789940 1.042596 0.059 Uiso 1 1 calc R . . . .
H2B H 0.923772 0.748470 0.967494 0.059 Uiso 1 1 calc R . . . .
C3 C 1.0055(5) 0.9541(3) 0.8976(4) 0.0290(14) Uani 1 1 d . . . . .
H3A H 1.012284 0.969286 0.839978 0.044 Uiso 1 1 calc GR . . . .
H3B H 1.083358 0.959361 0.947240 0.044 Uiso 1 1 calc GR . . . .
H3C H 0.946723 0.985531 0.909950 0.044 Uiso 1 1 calc GR . . . .
C4 C 1.0482(5) 0.8304(3) 0.8630(4) 0.0364(16) Uani 1 1 d . . . . .
H4A H 1.025437 0.778007 0.860590 0.055 Uiso 1 1 calc GR . . . .
H4B H 1.129936 0.836735 0.906996 0.055 Uiso 1 1 calc GR . . . .
H4C H 1.044266 0.846405 0.802483 0.055 Uiso 1 1 calc GR . . . .
C5 C 0.7166(6) 0.7319(3) 0.8874(4) 0.0338(15) Uani 1 1 d . . . . .
H5A H 0.634849 0.736261 0.842866 0.051 Uiso 1 1 calc GR . . . .
H5B H 0.715521 0.706138 0.941873 0.051 Uiso 1 1 calc GR . . . .
H5C H 0.765218 0.703667 0.860601 0.051 Uiso 1 1 calc GR . . . .
C6 C 0.6919(6) 0.8491(3) 0.9500(4) 0.0398(17) Uani 1 1 d . . . . .
H6A H 0.723341 0.899673 0.964293 0.060 Uiso 1 1 calc GR . . . .
H6B H 0.691502 0.825093 1.005668 0.060 Uiso 1 1 calc GR . . . .
H6C H 0.610281 0.851060 0.904826 0.060 Uiso 1 1 calc GR . . . .
C7 C 0.8419(4) 0.8838(3) 0.6374(3) 0.0179(11) Uani 1 1 d . . . . .
H7 H 0.852367 0.831460 0.641405 0.021 Uiso 1 1 calc R . . . .
C8 C 0.8553(4) 0.9210(3) 0.5649(3) 0.0154(11) Uani 1 1 d . . . . .
H8 H 0.874863 0.894944 0.519824 0.019 Uiso 1 1 calc R . . . .
C9 C 0.8392(4) 0.9973(3) 0.5597(3) 0.0158(11) Uani 1 1 d . . . . .
C10 C 0.8093(4) 1.0341(3) 0.6250(3) 0.0168(11) Uani 1 1 d . . . . .
H10 H 0.796644 1.086242 0.621552 0.020 Uiso 1 1 calc R . . . .
C11 C 0.7983(4) 0.9933(3) 0.6955(4) 0.0192(11) Uani 1 1 d . . . . .
H11 H 0.778409 1.018282 0.741028 0.023 Uiso 1 1 calc R . . . .
C12 C 0.5720(4) 0.7952(3) 0.6687(3) 0.0189(11) Uani 1 1 d . . . . .
H12 H 0.624189 0.755772 0.668187 0.023 Uiso 1 1 calc R . . . .
C13 C 0.4533(5) 0.7916(3) 0.6123(4) 0.0208(12) Uani 1 1 d . . . . .
H13 H 0.424633 0.750579 0.572361 0.025 Uiso 1 1 calc R . . . .
C14 C 0.3763(4) 0.8480(3) 0.6140(3) 0.0188(11) Uani 1 1 d . . . . .
C15 C 0.4211(5) 0.9083(3) 0.6707(4) 0.0234(12) Uani 1 1 d . . . . .
H15 H 0.370530 0.948268 0.672644 0.028 Uiso 1 1 calc R . . . .
C16 C 0.5408(5) 0.9090(3) 0.7243(4) 0.0219(12) Uani 1 1 d . . . . .
H16 H 0.572064 0.950652 0.762662 0.026 Uiso 1 1 calc R . . . .
S1 S 0.67150(11) 1.09446(7) 0.87371(9) 0.0192(3) Uani 1 1 d . . . . .
F1 F 0.4893(3) 1.12253(18) 0.9223(3) 0.0442(10) Uani 1 1 d . . . . .
F2 F 0.5079(4) 1.0085(2) 0.8910(4) 0.0694(15) Uani 1 1 d . . . . .
F3 F 0.6276(4) 1.0567(3) 1.0159(3) 0.0804(16) Uani 1 1 d . . . . .
O1 O 0.7446(3) 1.0289(2) 0.8861(3) 0.0287(9) Uani 1 1 d . . . . .
O2 O 0.7310(3) 1.1589(2) 0.9234(3) 0.0303(10) Uani 1 1 d . . . . .
O3 O 0.5952(4) 1.1077(3) 0.7810(3) 0.0443(12) Uani 1 1 d . . . . .
C17 C 0.5676(5) 1.0689(3) 0.9282(5) 0.0349(15) Uani 1 1 d . . . . .
S2 S 0.91090(12) 0.85284(8) 1.24471(9) 0.0253(3) Uani 1 1 d . . . . .
F4 F 0.8757(3) 0.99408(18) 1.2625(2) 0.0391(9) Uani 1 1 d . . . . .
F5 F 0.7286(3) 0.9239(2) 1.2586(3) 0.0435(9) Uani 1 1 d . . . . .
F6 F 0.7593(3) 0.94635(19) 1.1355(2) 0.0384(9) Uani 1 1 d . . . . .
O4 O 0.8302(3) 0.7930(2) 1.2017(3) 0.0310(10) Uani 1 1 d . . . . .
O5 O 0.9931(3) 0.8728(2) 1.2011(3) 0.0339(10) Uani 1 1 d . . . . .
O6 O 0.9613(4) 0.8483(2) 1.3429(3) 0.0441(12) Uani 1 1 d . . . . .
C18 C 0.8130(5) 0.9333(3) 1.2240(4) 0.0281(14) Uani 1 1 d . . . . .

loop_
_atom_site_aniso_label
_atom_site_aniso_U_11
_atom_site_aniso_U_22
_atom_site_aniso_U_33
_atom_site_aniso_U_23
_atom_site_aniso_U_13
_atom_site_aniso_U_12
Pd1 0.01029(19) 0.01375(19) 0.01305(19) -0.00073(16) 0.00192(15) -0.00048(15)
Se1 0.0140(3) 0.0217(3) 0.0186(3) 0.0038(2) 0.0063(2) 0.0022(2)
Se2 0.0120(3) 0.0168(3) 0.0244(3) 0.0032(2) -0.0011(2) -0.0021(2)
N1 0.010(2) 0.025(2) 0.012(2) -0.0021(18) 0.0010(17) -0.0022(18)
N2 0.014(2) 0.024(2) 0.017(2) 0.0004(19) 0.0041(19) 0.0000(19)
N3 0.012(2) 0.015(2) 0.017(2) -0.0005(18) 0.0013(18) -0.0014(17)
N4 0.014(2) 0.016(2) 0.017(2) 0.0020(18) 0.0039(18) -0.0038(18)
C1 0.027(3) 0.083(6) 0.032(4) 0.023(4) 0.001(3) -0.020(4)
C2 0.026(3) 0.088(6) 0.023(3) 0.009(4) -0.003(3) -0.019(4)
C3 0.018(3) 0.027(3) 0.033(3) -0.012(3) -0.001(3) -0.006(2)
C4 0.014(3) 0.032(3) 0.055(4) -0.023(3) 0.003(3) 0.005(3)
C5 0.055(4) 0.015(3) 0.028(3) 0.005(3) 0.012(3) -0.006(3)
C6 0.063(5) 0.027(3) 0.047(4) 0.010(3) 0.042(4) 0.016(3)
C7 0.015(3) 0.013(3) 0.023(3) -0.005(2) 0.003(2) -0.002(2)
C8 0.015(3) 0.016(3) 0.015(3) -0.003(2) 0.005(2) -0.003(2)
C9 0.010(2) 0.022(3) 0.015(3) 0.003(2) 0.003(2) -0.003(2)
C10 0.017(3) 0.013(3) 0.020(3) 0.002(2) 0.007(2) 0.005(2)
C11 0.018(3) 0.017(3) 0.023(3) -0.006(2) 0.009(2) 0.004(2)
C12 0.017(3) 0.015(3) 0.022(3) 0.002(2) 0.004(2) 0.002(2)
C13 0.022(3) 0.014(3) 0.023(3) -0.004(2) 0.004(2) -0.003(2)
C14 0.014(3) 0.017(3) 0.021(3) 0.005(2) 0.002(2) -0.004(2)
C15 0.016(3) 0.017(3) 0.030(3) -0.004(2) 0.000(2) 0.002(2)
C16 0.021(3) 0.016(3) 0.022(3) -0.009(2) 0.001(2) -0.003(2)
S1 0.0144(6) 0.0214(7) 0.0214(7) -0.0023(6) 0.0064(6) -0.0008(5)
F1 0.034(2) 0.0259(19) 0.086(3) -0.0028(19) 0.038(2) 0.0068(16)
F2 0.056(3) 0.018(2) 0.164(5) -0.008(2) 0.076(3) -0.0106(18)
F3 0.087(4) 0.114(4) 0.062(3) 0.049(3) 0.053(3) 0.041(3)
O1 0.024(2) 0.025(2) 0.041(2) -0.0076(18) 0.0170(19) 0.0007(17)
O2 0.0128(19) 0.022(2) 0.050(3) -0.0131(19) 0.0052(18) -0.0035(16)
O3 0.034(2) 0.068(3) 0.020(2) 0.005(2) -0.0014(19) 0.001(2)
C17 0.032(3) 0.030(4) 0.050(4) 0.012(3) 0.024(3) 0.014(3)
S2 0.0245(7) 0.0184(7) 0.0261(7) 0.0019(6) 0.0012(6) -0.0056(6)
F4 0.070(3) 0.0206(18) 0.038(2) -0.0092(15) 0.0325(19) -0.0117(17)
F5 0.051(2) 0.043(2) 0.051(2) -0.0052(18) 0.036(2) -0.0035(18)
F6 0.045(2) 0.040(2) 0.0268(19) 0.0107(16) 0.0091(16) 0.0152(17)
O4 0.026(2) 0.020(2) 0.040(2) -0.0046(18) 0.0042(19) -0.0085(17)
O5 0.024(2) 0.029(2) 0.050(3) -0.006(2) 0.015(2) -0.0071(18)
O6 0.049(3) 0.037(3) 0.027(2) 0.012(2) -0.009(2) -0.018(2)
C18 0.043(4) 0.027(3) 0.018(3) -0.003(2) 0.015(3) -0.006(3)

loop_
_atom_type_symbol
_atom_type_description
_atom_type_scat_dispersion_real
_atom_type_scat_dispersion_imag
_atom_type_scat_source
C C 0.0033 0.0016 'International Tables Vol C Tables 4.2.6.8 and 6.1.1.4'
H H 0.0000 0.0000 'International Tables Vol C Tables 4.2.6.8 and 6.1.1.4'
F F 0.0171 0.0103 'International Tables Vol C Tables 4.2.6.8 and 6.1.1.4'
N N 0.0061 0.0033 'International Tables Vol C Tables 4.2.6.8 and 6.1.1.4'
O O 0.0106 0.0060 'International Tables Vol C Tables 4.2.6.8 and 6.1.1.4'
Pd Pd -0.9988 1.0072 'International Tables Vol C Tables 4.2.6.8 and 6.1.1.4'
S S 0.1246 0.1234 'International Tables Vol C Tables 4.2.6.8 and 6.1.1.4'
Se Se -0.0929 2.2259 'International Tables Vol C Tables 4.2.6.8 and 6.1.1.4'

loop_
_geom_angle_atom_site_label_1
_geom_angle_atom_site_label_2
_geom_angle_atom_site_label_3
_geom_angle
_geom_angle_site_symmetry_1
_geom_angle_site_symmetry_3
_geom_angle_publ_flag
N1 Pd1 N2 86.16(16) . . ?
N3 Pd1 N1 93.03(16) . . ?
N3 Pd1 N2 178.86(17) . . ?
N4 Pd1 N1 177.51(17) . . ?
N4 Pd1 N2 93.34(16) . . ?
N4 Pd1 N3 87.43(16) . . ?
C9 Se1 Se2 102.89(15) . 3_676 ?
C14 Se2 Se1 101.40(16) . 3_676 ?
C1 N1 Pd1 105.4(3) . . ?
C3 N1 Pd1 112.0(3) . . ?
C3 N1 C1 106.1(5) . . ?
C4 N1 Pd1 112.7(3) . . ?
C4 N1 C1 111.9(5) . . ?
C4 N1 C3 108.5(4) . . ?
C2 N2 Pd1 105.5(3) . . ?
C5 N2 Pd1 113.0(3) . . ?
C5 N2 C2 106.3(5) . . ?
C5 N2 C6 108.9(5) . . ?
C6 N2 Pd1 110.9(3) . . ?
C6 N2 C2 112.2(5) . . ?
C7 N3 Pd1 121.3(3) . . ?
C7 N3 C11 118.6(4) . . ?
C11 N3 Pd1 120.0(3) . . ?
C12 N4 Pd1 122.4(3) . . ?
C16 N4 Pd1 118.7(3) . . ?
C16 N4 C12 118.8(4) . . ?
N1 C1 H1A 109.1 . . ?
N1 C1 H1B 109.1 . . ?
H1A C1 H1B 107.8 . . ?
C2 C1 N1 112.5(5) . . ?
C2 C1 H1A 109.1 . . ?
C2 C1 H1B 109.1 . . ?
N2 C2 H2A 108.9 . . ?
N2 C2 H2B 108.9 . . ?
C1 C2 N2 113.4(6) . . ?
C1 C2 H2A 108.9 . . ?
C1 C2 H2B 108.9 . . ?
H2A C2 H2B 107.7 . . ?
N1 C3 H3A 109.5 . . ?
N1 C3 H3B 109.5 . . ?
N1 C3 H3C 109.5 . . ?
H3A C3 H3B 109.5 . . ?
H3A C3 H3C 109.5 . . ?
H3B C3 H3C 109.5 . . ?
N1 C4 H4A 109.5 . . ?
N1 C4 H4B 109.5 . . ?
N1 C4 H4C 109.5 . . ?
H4A C4 H4B 109.5 . . ?
H4A C4 H4C 109.5 . . ?
H4B C4 H4C 109.5 . . ?
N2 C5 H5A 109.5 . . ?
N2 C5 H5B 109.5 . . ?
N2 C5 H5C 109.5 . . ?
H5A C5 H5B 109.5 . . ?
H5A C5 H5C 109.5 . . ?
H5B C5 H5C 109.5 . . ?
N2 C6 H6A 109.5 . . ?
N2 C6 H6B 109.5 . . ?
N2 C6 H6C 109.5 . . ?
H6A C6 H6B 109.5 . . ?
H6A C6 H6C 109.5 . . ?
H6B C6 H6C 109.5 . . ?
N3 C7 H7 118.9 . . ?
N3 C7 C8 122.2(5) . . ?
C8 C7 H7 118.9 . . ?
C7 C8 H8 120.9 . . ?
C7 C8 C9 118.3(5) . . ?
C9 C8 H8 120.9 . . ?
C8 C9 Se1 116.5(4) . . ?
C10 C9 Se1 123.4(4) . . ?
C10 C9 C8 120.1(5) . . ?
C9 C10 H10 120.9 . . ?
C11 C10 C9 118.2(5) . . ?
C11 C10 H10 120.9 . . ?
N3 C11 C10 122.5(5) . . ?
N3 C11 H11 118.7 . . ?
C10 C11 H11 118.7 . . ?
N4 C12 H12 119.4 . . ?
N4 C12 C13 121.2(5) . . ?
C13 C12 H12 119.4 . . ?
C12 C13 H13 120.1 . . ?
C12 C13 C14 119.8(5) . . ?
C14 C13 H13 120.1 . . ?
C13 C14 Se2 116.7(4) . . ?
C13 C14 C15 118.9(5) . . ?
C15 C14 Se2 124.3(4) . . ?
C14 C15 H15 120.8 . . ?
C16 C15 C14 118.4(5) . . ?
C16 C15 H15 120.8 . . ?
N4 C16 C15 122.8(5) . . ?
N4 C16 H16 118.6 . . ?
C15 C16 H16 118.6 . . ?
O1 S1 C17 102.7(2) . . ?
O2 S1 O1 115.6(2) . . ?
O2 S1 C17 103.8(3) . . ?
O3 S1 O1 113.9(3) . . ?
O3 S1 O2 115.2(3) . . ?
O3 S1 C17 103.3(3) . . ?
F1 C17 S1 112.1(4) . . ?
F2 C17 S1 110.9(4) . . ?
F2 C17 F1 108.2(5) . . ?
F2 C17 F3 109.1(6) . . ?
F3 C17 S1 109.3(4) . . ?
F3 C17 F1 107.2(5) . . ?
O4 S2 C18 103.3(3) . . ?
O5 S2 O4 115.1(3) . . ?
O5 S2 O6 115.7(3) . . ?
O5 S2 C18 103.1(3) . . ?
O6 S2 O4 114.0(2) . . ?
O6 S2 C18 103.2(3) . . ?
F4 C18 S2 110.4(4) . . ?
F5 C18 S2 111.5(4) . . ?
F5 C18 F4 107.7(4) . . ?
F6 C18 S2 111.4(4) . . ?
F6 C18 F4 107.9(5) . . ?
F6 C18 F5 107.7(5) . . ?

loop_
_geom_bond_atom_site_label_1
_geom_bond_atom_site_label_2
_geom_bond_distance
_geom_bond_site_symmetry_2
_geom_bond_publ_flag
Pd1 N1 2.060(4) . ?
Pd1 N2 2.067(4) . ?
Pd1 N3 2.035(4) . ?
Pd1 N4 2.033(4) . ?
Se1 Se2 2.3045(7) 3_676 ?
Se1 C9 1.919(5) . ?
Se2 C14 1.926(5) . ?
N1 C1 1.499(7) . ?
N1 C3 1.490(7) . ?
N1 C4 1.461(7) . ?
N2 C2 1.491(7) . ?
N2 C5 1.472(7) . ?
N2 C6 1.472(7) . ?
N3 C7 1.341(6) . ?
N3 C11 1.350(6) . ?
N4 C12 1.347(6) . ?
N4 C16 1.342(6) . ?
C1 H1A 0.9900 . ?
C1 H1B 0.9900 . ?
C1 C2 1.418(9) . ?
C2 H2A 0.9900 . ?
C2 H2B 0.9900 . ?
C3 H3A 0.9800 . ?
C3 H3B 0.9800 . ?
C3 H3C 0.9800 . ?
C4 H4A 0.9800 . ?
C4 H4B 0.9800 . ?
C4 H4C 0.9800 . ?
C5 H5A 0.9800 . ?
C5 H5B 0.9800 . ?
C5 H5C 0.9800 . ?
C6 H6A 0.9800 . ?
C6 H6B 0.9800 . ?
C6 H6C 0.9800 . ?
C7 H7 0.9500 . ?
C7 C8 1.385(7) . ?
C8 H8 0.9500 . ?
C8 C9 1.387(7) . ?
C9 C10 1.379(7) . ?
C10 H10 0.9500 . ?
C10 C11 1.378(7) . ?
C11 H11 0.9500 . ?
C12 H12 0.9500 . ?
C12 C13 1.380(7) . ?
C13 H13 0.9500 . ?
C13 C14 1.381(7) . ?
C14 C15 1.386(7) . ?
C15 H15 0.9500 . ?
C15 C16 1.376(7) . ?
C16 H16 0.9500 . ?
S1 O1 1.442(4) . ?
S1 O2 1.436(4) . ?
S1 O3 1.433(4) . ?
S1 C17 1.816(6) . ?
F1 C17 1.329(6) . ?
F2 C17 1.317(8) . ?
F3 C17 1.322(8) . ?
S2 O4 1.443(4) . ?
S2 O5 1.441(4) . ?
S2 O6 1.442(4) . ?
S2 C18 1.820(6) . ?
F4 C18 1.343(6) . ?
F5 C18 1.328(6) . ?
F6 C18 1.325(6) . ?

loop_
_geom_torsion_atom_site_label_1
_geom_torsion_atom_site_label_2
_geom_torsion_atom_site_label_3
_geom_torsion_atom_site_label_4
_geom_torsion
_geom_torsion_site_symmetry_1
_geom_torsion_site_symmetry_2
_geom_torsion_site_symmetry_3
_geom_torsion_site_symmetry_4
_geom_torsion_publ_flag
Pd1 N1 C1 C2 35.7(7) . . . . ?
Pd1 N2 C2 C1 33.6(7) . . . . ?
Pd1 N3 C7 C8 178.1(4) . . . . ?
Pd1 N3 C11 C10 -177.7(4) . . . . ?
Pd1 N4 C12 C13 -177.9(4) . . . . ?
Pd1 N4 C16 C15 179.1(4) . . . . ?
Se1 C9 C10 C11 -178.2(4) . . . . ?
Se2 C14 C15 C16 178.7(4) . . . . ?
N1 C1 C2 N2 -48.3(9) . . . . ?
N3 C7 C8 C9 -0.3(7) . . . . ?
N4 C12 C13 C14 -1.3(8) . . . . ?
C3 N1 C1 C2 154.6(6) . . . . ?
C4 N1 C1 C2 -87.1(7) . . . . ?
C5 N2 C2 C1 153.8(6) . . . . ?
C6 N2 C2 C1 -87.2(7) . . . . ?
C7 N3 C11 C10 -0.5(7) . . . . ?
C7 C8 C9 Se1 178.6(4) . . . . ?
C7 C8 C9 C10 -0.8(7) . . . . ?
C8 C9 C10 C11 1.2(7) . . . . ?
C9 C10 C11 N3 -0.5(8) . . . . ?
C11 N3 C7 C8 0.9(7) . . . . ?
C12 N4 C16 C15 1.6(8) . . . . ?
C12 C13 C14 Se2 -177.7(4) . . . . ?
C12 C13 C14 C15 2.0(8) . . . . ?
C13 C14 C15 C16 -1.0(8) . . . . ?
C14 C15 C16 N4 -0.9(8) . . . . ?
C16 N4 C12 C13 -0.5(7) . . . . ?
O1 S1 C17 F1 -178.6(4) . . . . ?
O1 S1 C17 F2 -57.6(5) . . . . ?
O1 S1 C17 F3 62.8(5) . . . . ?
O2 S1 C17 F1 60.7(5) . . . . ?
O2 S1 C17 F2 -178.3(4) . . . . ?
O2 S1 C17 F3 -57.9(5) . . . . ?
O3 S1 C17 F1 -59.9(5) . . . . ?
O3 S1 C17 F2 61.1(5) . . . . ?
O3 S1 C17 F3 -178.5(5) . . . . ?
O4 S2 C18 F4 178.4(4) . . . . ?
O4 S2 C18 F5 58.7(4) . . . . ?
O4 S2 C18 F6 -61.7(4) . . . . ?
O5 S2 C18 F4 -61.4(4) . . . . ?
O5 S2 C18 F5 178.8(4) . . . . ?
O5 S2 C18 F6 58.5(4) . . . . ?
O6 S2 C18 F4 59.4(4) . . . . ?
O6 S2 C18 F5 -60.3(4) . . . . ?
O6 S2 C18 F6 179.3(4) . . . . ?

loop_
_smtbx_masks_void_nr
_smtbx_masks_void_average_x
_smtbx_masks_void_average_y
_smtbx_masks_void_average_z
_smtbx_masks_void_volume
_smtbx_masks_void_count_electrons
_smtbx_masks_void_content
1 -0.500 0.500 0.000 316.0 73.4 ?
2 -0.500 0.000 0.500 316.0 73.4 ?
